data_7134077
loop_
_publ_author_name
'Velichko, Viktoria'
'Moi, Davide'
'Soddu, Francesco'
'Scipione, Roberto'
'Podda, Enrico'
'Luridiana, Alberto'
'Cambie, Dario'
'Secci, Francesco'
'Cabua, Maria Chiara'

_publ_section_title
;
 Two-step continuous flow-driven synthesis of 1,1-cyclopropane
 aminoketones.
;
_journal_name_full 'Chemical communications (Cambridge, England)'
_journal_paper_doi 10.1039/d4cc04089a
_journal_year 2024
_chemical_formula_moiety 'C17 H22 N2 O'
_chemical_formula_sum 'C17 H22 N2 O'
_chemical_formula_weight 270.36
_space_group_crystal_system monoclinic
_space_group_IT_number 14
_space_group_name_Hall '-P 2ybc'
_space_group_name_H-M_alt 'P 1 21/c 1'
_atom_sites_solution_hydrogens mixed
_atom_sites_solution_primary dual
_audit_creation_date 2024-07-23
_audit_creation_method
;
Olex2 1.5
(compiled 2024.02.16 svn.r378c4104 for OlexSys, GUI svn.r6928)
;
_audit_update_record
;
2024-07-25 deposited with the CCDC.	2024-12-18 downloaded from the CCDC.
;
_cell_angle_alpha 90
_cell_angle_beta 101.1140(10)
_cell_angle_gamma 90
_cell_formula_units_Z 4
_cell_length_a 10.9369(3)
_cell_length_b 16.1988(5)
_cell_length_c 8.7551(2)
_cell_measurement_reflns_used 9992
_cell_measurement_temperature 100(2)
_cell_measurement_theta_max 28.280
_cell_measurement_theta_min 2.276
_cell_volume 1522.00(7)
_computing_cell_refinement 'SAINT V8.40B (?, 2016)'
_computing_data_reduction 'SAINT V8.40B (?, 2016)'
_computing_molecular_graphics 'Olex2 1.5 (Dolomanov et al., 2009)'
_computing_publication_material 'Olex2 1.5 (Dolomanov et al., 2009)'
_computing_structure_refinement 'XL  (Sheldrick, 2008)'
_computing_structure_solution 'SHELXT 2018/2 (Sheldrick, 2018)'
_diffrn_ambient_temperature 100(2)
_diffrn_detector 'Bruker PHOTON II area detector'
_diffrn_detector_area_resol_mean 7.9
_diffrn_detector_type 'CPAD area detector'
_diffrn_measured_fraction_theta_full 0.997
_diffrn_measured_fraction_theta_max 0.998
_diffrn_measurement_device 'Bruker D8 Venture'
_diffrn_measurement_device_type 'four-circle diffractometer'
_diffrn_measurement_method '\w scans'
_diffrn_radiation_monochromator 'mirror optics'
_diffrn_radiation_probe x-ray
_diffrn_radiation_type MoK\a
_diffrn_radiation_wavelength 0.71073
_diffrn_reflns_av_R_equivalents 0.0514
_diffrn_reflns_av_unetI/netI 0.0232
_diffrn_reflns_Laue_measured_fraction_full 0.997
_diffrn_reflns_Laue_measured_fraction_max 0.998
_diffrn_reflns_limit_h_max 14
_diffrn_reflns_limit_h_min -14
_diffrn_reflns_limit_k_max 21
_diffrn_reflns_limit_k_min -21
_diffrn_reflns_limit_l_max 11
_diffrn_reflns_limit_l_min -11
_diffrn_reflns_number 37962
_diffrn_reflns_point_group_measured_fraction_full 0.997
_diffrn_reflns_point_group_measured_fraction_max 0.998
_diffrn_reflns_theta_full 25.242
_diffrn_reflns_theta_max 28.295
_diffrn_reflns_theta_min 2.684
_diffrn_source 'microfocus sealed X-ray tube'
_diffrn_source_type 'Incoatec I\ms'
_exptl_absorpt_coefficient_mu 0.074
_exptl_absorpt_correction_T_max 0.7457
_exptl_absorpt_correction_T_min 0.6451
_exptl_absorpt_correction_type multi-scan
_exptl_absorpt_process_details
;
SADABS-2016/2 (Bruker,2016/2) was used for absorption correction.
wR2(int) was 0.1409 before and 0.0644 after correction.
The Ratio of minimum to maximum transmission is 0.8651.
The \l/2 correction factor is Not present.
;
_exptl_crystal_colour colourless
_exptl_crystal_colour_primary colourless
_exptl_crystal_density_diffrn 1.180
_exptl_crystal_description needle
_exptl_crystal_F_000 584
_exptl_crystal_size_max 0.51
_exptl_crystal_size_mid 0.12
_exptl_crystal_size_min 0.02
_refine_diff_density_max 0.370
_refine_diff_density_min -0.196
_refine_diff_density_rms 0.040
_refine_ls_extinction_method none
_refine_ls_goodness_of_fit_ref 1.050
_refine_ls_hydrogen_treatment mixed
_refine_ls_matrix_type full
_refine_ls_number_parameters 190
_refine_ls_number_reflns 3780
_refine_ls_number_restraints 0
_refine_ls_restrained_S_all 1.050
_refine_ls_R_factor_all 0.0445
_refine_ls_R_factor_gt 0.0388
_refine_ls_shift/su_max 0.000
_refine_ls_shift/su_mean 0.000
_refine_ls_structure_factor_coef Fsqd
_refine_ls_weighting_details 'w=1/[\s^2^(Fo^2^)+(0.0393P)^2^+0.6721P] where P=(Fo^2^+2Fc^2^)/3'
_refine_ls_weighting_scheme calc
_refine_ls_wR_factor_gt 0.0969
_refine_ls_wR_factor_ref 0.1014
_reflns_Friedel_coverage 0.000
_reflns_number_gt 3361
_reflns_number_total 3780
_reflns_threshold_expression 'I > 2\s(I)'
_cod_data_source_file d4cc04089a2.cif
_cod_data_source_block 5t
_cod_database_code 7134077
_shelx_shelxl_version_number 2014/7
_shelx_space_group_comment
;
The symmetry employed for this shelxl refinement is uniquely defined
by the following loop, which should always be used as a source of
symmetry information in preference to the above space-group names.
They are only intended as comments.
;
_shelx_estimated_absorpt_t_max 0.999
_shelx_estimated_absorpt_t_min 0.963
_olex2_refinement_description
;
1.a Secondary CH2 refined with riding coordinates:
 C9(H9A,H9B), C4(H4A,H4B), C8(H8A,H8B)
1.b Aromatic/amide H refined with riding coordinates:
 C13(H13), C16(H16), C11(H11), C14(H14), C15(H15)
1.c Idealised Me refined as rotating group:
 C5(H5A,H5B,H5C), C7(H7A,H7B,H7C), C6(H6A,H6B,H6C)
;
_olex2_submission_special_instructions 'No special instructions were received'

loop_
_space_group_symop_operation_xyz
'x, y, z'
'-x, y+1/2, -z+1/2'
'-x, -y, -z'
'x, -y-1/2, z-1/2'

loop_
_atom_site_label
_atom_site_type_symbol
_atom_site_fract_x
_atom_site_fract_y
_atom_site_fract_z
_atom_site_U_iso_or_equiv
_atom_site_adp_type
_atom_site_occupancy
_atom_site_site_symmetry_order
_atom_site_calc_flag
_atom_site_refinement_flags_posn
_atom_site_refinement_flags_adp
_atom_site_refinement_flags_occupancy
_atom_site_disorder_assembly
_atom_site_disorder_group
O1 O 0.02560(7) 0.58590(5) 0.85713(9) 0.01862(17) Uani 1 1 d . . . . .
H1 H -0.0295(14) 0.5815(9) 0.9213(18) 0.028 Uiso 1 1 d . U . . .
N1 N 0.16946(8) 0.42678(5) 0.98626(10) 0.01731(18) Uani 1 1 d . . . . .
N2 N 0.11551(9) 0.40661(6) 0.46282(11) 0.0203(2) Uani 1 1 d . . . . .
H2 H 0.0605(14) 0.4180(9) 0.3745(18) 0.024 Uiso 1 1 d . U . . .
C1 C 0.21057(10) 0.49678(6) 0.95888(11) 0.0166(2) Uani 1 1 d . . . . .
C12 C 0.24239(10) 0.40185(6) 0.47632(12) 0.0172(2) Uani 1 1 d . . . . .
C2 C 0.14763(10) 0.58142(6) 0.94564(12) 0.0171(2) Uani 1 1 d . . . . .
C13 C 0.31778(11) 0.42816(7) 0.37434(12) 0.0201(2) Uani 1 1 d . . . . .
H13 H 0.2836 0.4558 0.2801 0.024 Uiso 1 1 calc R U . . .
C17 C 0.29164(10) 0.36148(6) 0.61811(12) 0.0173(2) Uani 1 1 d . . . . .
C10 C 0.18779(10) 0.34123(6) 0.69010(12) 0.0192(2) Uani 1 1 d . . . . .
C16 C 0.42022(11) 0.34683(7) 0.65674(13) 0.0219(2) Uani 1 1 d . . . . .
H16 H 0.4555 0.3199 0.7514 0.026 Uiso 1 1 calc R U . . .
C9 C 0.19438(12) 0.29934(7) 0.84401(13) 0.0228(2) Uani 1 1 d . . . . .
H9A H 0.2460 0.2490 0.8470 0.027 Uiso 1 1 calc R U . . .
H9B H 0.1095 0.2821 0.8541 0.027 Uiso 1 1 calc R U . . .
C4 C 0.32893(10) 0.53186(7) 0.91691(14) 0.0223(2) Uani 1 1 d . . . . .
H4A H 0.3599 0.5004 0.8352 0.027 Uiso 1 1 calc R U . . .
H4B H 0.3965 0.5423 1.0077 0.027 Uiso 1 1 calc R U . . .
C11 C 0.08389(11) 0.36890(7) 0.59143(13) 0.0222(2) Uani 1 1 d . . . . .
H11 H 0.0012 0.3631 0.6087 0.027 Uiso 1 1 calc R U . . .
C8 C 0.24929(11) 0.35448(6) 0.98245(12) 0.0204(2) Uani 1 1 d . . . . .
H8A H 0.2559 0.3229 1.0805 0.024 Uiso 1 1 calc R U . . .
H8B H 0.3340 0.3725 0.9731 0.024 Uiso 1 1 calc R U . . .
C3 C 0.25182(10) 0.61022(7) 0.85554(13) 0.0207(2) Uani 1 1 d . . . . .
C14 C 0.44397(11) 0.41250(7) 0.41524(14) 0.0243(2) Uani 1 1 d . . . . .
H14 H 0.4974 0.4294 0.3475 0.029 Uiso 1 1 calc R U . . .
C5 C 0.15489(12) 0.62004(7) 1.10600(13) 0.0253(2) Uani 1 1 d . . . . .
H5A H 0.1309 0.6783 1.0943 0.038 Uiso 1 1 calc R U . . .
H5B H 0.2403 0.6157 1.1653 0.038 Uiso 1 1 calc R U . . .
H5C H 0.0981 0.5909 1.1615 0.038 Uiso 1 1 calc R U . . .
C15 C 0.49480(11) 0.37216(7) 0.55501(14) 0.0259(2) Uani 1 1 d . . . . .
H15 H 0.5820 0.3621 0.5800 0.031 Uiso 1 1 calc R U . . .
C7 C 0.20602(11) 0.60481(8) 0.68014(13) 0.0250(2) Uani 1 1 d . . . . .
H7A H 0.1668 0.5510 0.6537 0.038 Uiso 1 1 calc R U . . .
H7B H 0.2767 0.6113 0.6273 0.038 Uiso 1 1 calc R U . . .
H7C H 0.1451 0.6487 0.6465 0.038 Uiso 1 1 calc R U . . .
C6 C 0.31368(12) 0.69321(8) 0.89940(17) 0.0319(3) Uani 1 1 d . . . . .
H6A H 0.2524 0.7375 0.8713 0.048 Uiso 1 1 calc R U . . .
H6B H 0.3823 0.7010 0.8434 0.048 Uiso 1 1 calc R U . . .
H6C H 0.3463 0.6947 1.0118 0.048 Uiso 1 1 calc R U . . .

loop_
_atom_site_aniso_label
_atom_site_aniso_U_11
_atom_site_aniso_U_22
_atom_site_aniso_U_33
_atom_site_aniso_U_23
_atom_site_aniso_U_13
_atom_site_aniso_U_12
O1 0.0161(4) 0.0246(4) 0.0148(4) 0.0018(3) 0.0022(3) 0.0022(3)
N1 0.0231(4) 0.0181(4) 0.0107(4) 0.0009(3) 0.0032(3) 0.0023(3)
N2 0.0211(4) 0.0259(5) 0.0131(4) 0.0011(3) 0.0008(3) 0.0021(4)
C1 0.0183(5) 0.0194(5) 0.0114(4) 0.0000(4) 0.0009(4) 0.0017(4)
C12 0.0224(5) 0.0154(5) 0.0131(5) -0.0022(4) 0.0014(4) 0.0021(4)
C2 0.0183(5) 0.0168(5) 0.0150(5) 0.0002(4) 0.0002(4) 0.0008(4)
C13 0.0273(5) 0.0186(5) 0.0138(5) 0.0006(4) 0.0028(4) 0.0009(4)
C17 0.0251(5) 0.0136(4) 0.0127(4) -0.0019(4) 0.0023(4) 0.0027(4)
C10 0.0274(5) 0.0162(5) 0.0144(5) -0.0014(4) 0.0046(4) 0.0009(4)
C16 0.0269(6) 0.0201(5) 0.0172(5) 0.0007(4) 0.0003(4) 0.0069(4)
C9 0.0357(6) 0.0169(5) 0.0167(5) 0.0013(4) 0.0073(4) 0.0020(4)
C4 0.0175(5) 0.0217(5) 0.0269(6) 0.0031(4) 0.0028(4) 0.0006(4)
C11 0.0248(5) 0.0259(5) 0.0164(5) -0.0013(4) 0.0051(4) -0.0004(4)
C8 0.0299(6) 0.0171(5) 0.0141(5) 0.0029(4) 0.0041(4) 0.0057(4)
C3 0.0179(5) 0.0194(5) 0.0240(5) 0.0038(4) 0.0017(4) -0.0018(4)
C14 0.0264(6) 0.0250(5) 0.0231(6) 0.0007(4) 0.0088(4) 0.0005(4)
C5 0.0311(6) 0.0239(5) 0.0187(5) -0.0051(4) -0.0009(4) 0.0043(5)
C15 0.0229(5) 0.0275(6) 0.0267(6) 0.0006(5) 0.0035(4) 0.0058(4)
C7 0.0209(5) 0.0324(6) 0.0228(6) 0.0056(5) 0.0070(4) -0.0010(4)
C6 0.0280(6) 0.0228(6) 0.0417(7) 0.0033(5) -0.0014(5) -0.0069(5)

loop_
_atom_type_symbol
_atom_type_description
_atom_type_scat_dispersion_real
_atom_type_scat_dispersion_imag
_atom_type_scat_source
C C 0.0033 0.0016 'International Tables Vol C Tables 4.2.6.8 and 6.1.1.4'
H H 0.0000 0.0000 'International Tables Vol C Tables 4.2.6.8 and 6.1.1.4'
N N 0.0061 0.0033 'International Tables Vol C Tables 4.2.6.8 and 6.1.1.4'
O O 0.0106 0.0060 'International Tables Vol C Tables 4.2.6.8 and 6.1.1.4'

loop_
_geom_angle_atom_site_label_1
_geom_angle_atom_site_label_2
_geom_angle_atom_site_label_3
_geom_angle
_geom_angle_site_symmetry_1
_geom_angle_site_symmetry_3
_geom_angle_publ_flag
C2 O1 H1 109.2(10) . . ?
C1 N1 C8 118.62(9) . . ?
C12 N2 H2 125.5(9) . . ?
C12 N2 C11 108.22(9) . . ?
C11 N2 H2 123.9(9) . . ?
N1 C1 C2 130.52(10) . . ?
N1 C1 C4 137.17(10) . . ?
C4 C1 C2 92.20(8) . . ?
N2 C12 C13 129.87(10) . . ?
N2 C12 C17 108.02(9) . . ?
C13 C12 C17 122.09(10) . . ?
O1 C2 C1 116.91(8) . . ?
O1 C2 C3 114.12(8) . . ?
O1 C2 C5 111.13(9) . . ?
C1 C2 C3 86.85(8) . . ?
C5 C2 C1 110.81(8) . . ?
C5 C2 C3 115.15(9) . . ?
C12 C13 H13 121.2 . . ?
C14 C13 C12 117.57(10) . . ?
C14 C13 H13 121.2 . . ?
C12 C17 C10 106.89(9) . . ?
C16 C17 C12 118.99(10) . . ?
C16 C17 C10 134.07(10) . . ?
C17 C10 C9 126.30(10) . . ?
C11 C10 C17 106.22(9) . . ?
C11 C10 C9 127.48(10) . . ?
C17 C16 H16 120.5 . . ?
C15 C16 C17 118.94(10) . . ?
C15 C16 H16 120.5 . . ?
C10 C9 H9A 109.0 . . ?
C10 C9 H9B 109.0 . . ?
C10 C9 C8 113.03(9) . . ?
H9A C9 H9B 107.8 . . ?
C8 C9 H9A 109.0 . . ?
C8 C9 H9B 109.0 . . ?
C1 C4 H4A 114.0 . . ?
C1 C4 H4B 114.0 . . ?
C1 C4 C3 87.62(8) . . ?
H4A C4 H4B 111.2 . . ?
C3 C4 H4A 114.0 . . ?
C3 C4 H4B 114.0 . . ?
N2 C11 H11 124.7 . . ?
C10 C11 N2 110.64(10) . . ?
C10 C11 H11 124.7 . . ?
N1 C8 C9 109.86(9) . . ?
N1 C8 H8A 109.7 . . ?
N1 C8 H8B 109.7 . . ?
C9 C8 H8A 109.7 . . ?
C9 C8 H8B 109.7 . . ?
H8A C8 H8B 108.2 . . ?
C4 C3 C2 88.95(8) . . ?
C7 C3 C2 111.01(9) . . ?
C7 C3 C4 110.56(10) . . ?
C6 C3 C2 117.69(10) . . ?
C6 C3 C4 116.58(9) . . ?
C6 C3 C7 110.45(10) . . ?
C13 C14 H14 119.3 . . ?
C13 C14 C15 121.30(11) . . ?
C15 C14 H14 119.3 . . ?
C2 C5 H5A 109.5 . . ?
C2 C5 H5B 109.5 . . ?
C2 C5 H5C 109.5 . . ?
H5A C5 H5B 109.5 . . ?
H5A C5 H5C 109.5 . . ?
H5B C5 H5C 109.5 . . ?
C16 C15 C14 121.10(11) . . ?
C16 C15 H15 119.4 . . ?
C14 C15 H15 119.4 . . ?
C3 C7 H7A 109.5 . . ?
C3 C7 H7B 109.5 . . ?
C3 C7 H7C 109.5 . . ?
H7A C7 H7B 109.5 . . ?
H7A C7 H7C 109.5 . . ?
H7B C7 H7C 109.5 . . ?
C3 C6 H6A 109.5 . . ?
C3 C6 H6B 109.5 . . ?
C3 C6 H6C 109.5 . . ?
H6A C6 H6B 109.5 . . ?
H6A C6 H6C 109.5 . . ?
H6B C6 H6C 109.5 . . ?

loop_
_geom_bond_atom_site_label_1
_geom_bond_atom_site_label_2
_geom_bond_distance
_geom_bond_site_symmetry_2
_geom_bond_publ_flag
O1 H1 0.903(15) . ?
O1 C2 1.4101(12) . ?
N1 C1 1.2598(14) . ?
N1 C8 1.4650(13) . ?
N2 H2 0.903(15) . ?
N2 C12 1.3720(14) . ?
N2 C11 1.3822(14) . ?
C1 C2 1.5285(14) . ?
C1 C4 1.5221(15) . ?
C12 C13 1.3937(15) . ?
C12 C17 1.4146(14) . ?
C2 C3 1.5763(15) . ?
C2 C5 1.5251(15) . ?
C13 H13 0.9500 . ?
C13 C14 1.3808(16) . ?
C17 C10 1.4391(15) . ?
C17 C16 1.4017(15) . ?
C10 C9 1.4979(14) . ?
C10 C11 1.3638(16) . ?
C16 H16 0.9500 . ?
C16 C15 1.3809(17) . ?
C9 H9A 0.9900 . ?
C9 H9B 0.9900 . ?
C9 C8 1.5320(15) . ?
C4 H4A 0.9900 . ?
C4 H4B 0.9900 . ?
C4 C3 1.5610(15) . ?
C11 H11 0.9500 . ?
C8 H8A 0.9900 . ?
C8 H8B 0.9900 . ?
C3 C7 1.5232(16) . ?
C3 C6 1.5206(16) . ?
C14 H14 0.9500 . ?
C14 C15 1.4040(17) . ?
C5 H5A 0.9800 . ?
C5 H5B 0.9800 . ?
C5 H5C 0.9800 . ?
C15 H15 0.9500 . ?
C7 H7A 0.9800 . ?
C7 H7B 0.9800 . ?
C7 H7C 0.9800 . ?
C6 H6A 0.9800 . ?
C6 H6B 0.9800 . ?
C6 H6C 0.9800 . ?

loop_
_geom_torsion_atom_site_label_1
_geom_torsion_atom_site_label_2
_geom_torsion_atom_site_label_3
_geom_torsion_atom_site_label_4
_geom_torsion
_geom_torsion_site_symmetry_1
_geom_torsion_site_symmetry_2
_geom_torsion_site_symmetry_3
_geom_torsion_site_symmetry_4
_geom_torsion_publ_flag
O1 C2 C3 C4 -133.65(9) . . . . ?
O1 C2 C3 C7 -21.98(12) . . . . ?
O1 C2 C3 C6 106.64(11) . . . . ?
N1 C1 C2 O1 -45.16(15) . . . . ?
N1 C1 C2 C3 -160.69(11) . . . . ?
N1 C1 C2 C5 83.56(14) . . . . ?
N1 C1 C4 C3 160.14(13) . . . . ?
N2 C12 C13 C14 -177.53(11) . . . . ?
N2 C12 C17 C10 0.43(11) . . . . ?
N2 C12 C17 C16 178.14(9) . . . . ?
C1 N1 C8 C9 -112.16(11) . . . . ?
C1 C2 C3 C4 -15.48(8) . . . . ?
C1 C2 C3 C7 96.18(10) . . . . ?
C1 C2 C3 C6 -135.20(10) . . . . ?
C1 C4 C3 C2 15.54(8) . . . . ?
C1 C4 C3 C7 -96.55(9) . . . . ?
C1 C4 C3 C6 136.24(10) . . . . ?
C12 N2 C11 C10 1.30(13) . . . . ?
C12 C13 C14 C15 -0.51(17) . . . . ?
C12 C17 C10 C9 -178.75(10) . . . . ?
C12 C17 C10 C11 0.34(12) . . . . ?
C12 C17 C16 C15 -0.10(15) . . . . ?
C2 C1 C4 C3 -16.05(8) . . . . ?
C13 C12 C17 C10 -178.26(9) . . . . ?
C13 C12 C17 C16 -0.55(15) . . . . ?
C13 C14 C15 C16 -0.12(18) . . . . ?
C17 C12 C13 C14 0.85(15) . . . . ?
C17 C10 C9 C8 71.11(14) . . . . ?
C17 C10 C11 N2 -1.00(12) . . . . ?
C17 C16 C15 C14 0.43(17) . . . . ?
C10 C17 C16 C15 176.85(11) . . . . ?
C10 C9 C8 N1 62.47(12) . . . . ?
C16 C17 C10 C9 4.03(19) . . . . ?
C16 C17 C10 C11 -176.87(12) . . . . ?
C9 C10 C11 N2 178.08(10) . . . . ?
C4 C1 C2 O1 131.43(9) . . . . ?
C4 C1 C2 C3 15.90(8) . . . . ?
C4 C1 C2 C5 -99.85(10) . . . . ?
C11 N2 C12 C13 177.51(11) . . . . ?
C11 N2 C12 C17 -1.04(12) . . . . ?
C11 C10 C9 C8 -107.79(13) . . . . ?
C8 N1 C1 C2 176.15(10) . . . . ?
C8 N1 C1 C4 1.16(18) . . . . ?
C5 C2 C3 C4 96.06(10) . . . . ?
C5 C2 C3 C7 -152.27(10) . . . . ?
C5 C2 C3 C6 -23.66(14) . . . . ?
